data_4320527
loop_
_publ_author_name
'Daniel A. Freedman'
'Daron E. Janzen'
'Kent R. Mann'

_publ_section_title
;
 The Synthesis and Characterization of Potassium
 2,2'-Bipyridinetetranitroruthenate
;
_journal_name_full 'Inorganic Chemistry'
_journal_page_first 6009
_journal_page_last 6016
_journal_paper_doi 10.1021/ic010548m
_journal_volume 40
_journal_year 2001
_chemical_formula_sum 'C10 H16 K2 N6 O12 Ru'
_chemical_formula_weight 591.56
_chemical_name_systematic
;
  ?
;
_space_group_IT_number 14
_symmetry_cell_setting monoclinic
_symmetry_space_group_name_Hall '-P 2ybc'
_symmetry_space_group_name_H-M 'P 1 21/c 1'
_atom_sites_solution_hydrogens geom
_atom_sites_solution_primary direct
_atom_sites_solution_secondary difmap
_audit_creation_method SHELXL-97
_cell_angle_alpha 90.00
_cell_angle_beta 99.874(2)
_cell_angle_gamma 90.00
_cell_formula_units_Z 4
_cell_length_a 11.8770(15)
_cell_length_b 12.9271(16)
_cell_length_c 13.0969(16)
_cell_measurement_temperature 173(2)
_cell_volume 1981.0(4)
_computing_structure_refinement 'SHELXL-97 (Sheldrick, 1997)'
_computing_structure_solution 'SHELXS-97 (Sheldrick, 1990)'
_diffrn_ambient_temperature 173(2)
_diffrn_measured_fraction_theta_full 0.991
_diffrn_measured_fraction_theta_max 0.991
_diffrn_radiation_monochromator graphite
_diffrn_radiation_source 'fine-focus sealed tube'
_diffrn_radiation_type MoK\a
_diffrn_radiation_wavelength 0.71073
_diffrn_reflns_av_R_equivalents 0.0245
_diffrn_reflns_av_sigmaI/netI 0.0229
_diffrn_reflns_limit_h_max 14
_diffrn_reflns_limit_h_min -12
_diffrn_reflns_limit_k_max 14
_diffrn_reflns_limit_k_min -15
_diffrn_reflns_limit_l_max 10
_diffrn_reflns_limit_l_min -15
_diffrn_reflns_number 10131
_diffrn_reflns_theta_full 25.08
_diffrn_reflns_theta_max 25.08
_diffrn_reflns_theta_min 1.74
_exptl_absorpt_coefficient_mu 1.287
_exptl_crystal_density_diffrn 1.983
_exptl_crystal_density_method 'not measured'
_exptl_crystal_F_000 1184
_refine_diff_density_max 0.842
_refine_diff_density_min -0.691
_refine_diff_density_rms 0.106
_refine_ls_extinction_method none
_refine_ls_goodness_of_fit_ref 1.161
_refine_ls_hydrogen_treatment mixed
_refine_ls_matrix_type full
_refine_ls_number_parameters 312
_refine_ls_number_reflns 3488
_refine_ls_number_restraints 4
_refine_ls_restrained_S_all 1.161
_refine_ls_R_factor_all 0.0395
_refine_ls_R_factor_gt 0.0371
_refine_ls_shift/su_max 0.001
_refine_ls_shift/su_mean 0.000
_refine_ls_structure_factor_coef Fsqd
_refine_ls_weighting_details 'calc w=1/[\s^2^(Fo^2^)+(0.0286P)^2^+9.4970P] where P=(Fo^2^+2Fc^2^)/3'
_refine_ls_weighting_scheme calc
_refine_ls_wR_factor_gt 0.0924
_refine_ls_wR_factor_ref 0.0934
_reflns_number_gt 3252
_reflns_number_total 3488
_reflns_threshold_expression >2sigma(I)
_cod_data_source_file ic010548m_3.cif
_cod_data_source_block 00097
_cod_database_code 4320527

loop_
_symmetry_equiv_pos_as_xyz
'x, y, z'
'-x, y+1/2, -z+1/2'
'-x, -y, -z'
'x, -y-1/2, z-1/2'

loop_
_atom_site_label
_atom_site_type_symbol
_atom_site_fract_x
_atom_site_fract_y
_atom_site_fract_z
_atom_site_U_iso_or_equiv
_atom_site_adp_type
_atom_site_occupancy
_atom_site_symmetry_multiplicity
_atom_site_calc_flag
_atom_site_refinement_flags
_atom_site_disorder_assembly
_atom_site_disorder_group
Ru1 Ru 0.74869(3) 0.02338(3) 0.76354(2) 0.01415(12) Uani 1 1 d . . .
K1 K 0.64851(9) 0.15302(8) 0.41239(8) 0.0265(2) Uani 1 1 d . . .
N1 N 0.9119(3) 0.0793(3) 0.8210(3) 0.0184(8) Uani 1 1 d . . .
C1 C 0.9443(4) 0.1790(4) 0.8219(3) 0.0230(10) Uani 1 1 d . . .
H1 H 0.8884 0.2304 0.7992 0.028 Uiso 1 1 calc R . .
N2 N 0.8313(3) -0.1100(3) 0.8312(3) 0.0196(8) Uani 1 1 d . . .
C2 C 1.0565(4) 0.2092(4) 0.8550(4) 0.0296(11) Uani 1 1 d . . .
H2 H 1.0770 0.2802 0.8550 0.036 Uiso 1 1 calc R . .
C3 C 1.1379(4) 0.1352(4) 0.8878(4) 0.0300(11) Uani 1 1 d . . .
H3 H 1.2156 0.1544 0.9094 0.036 Uiso 1 1 calc R . .
O3 O 0.6135(3) 0.2117(3) 0.7374(2) 0.0258(7) Uani 1 1 d . . .
N3 N 0.5938(8) -0.0397(5) 0.7081(9) 0.0209(8) Uani 0.61(2) 1 d PD . 1
O1 O 0.5172(6) 0.0077(4) 0.6477(10) 0.034(3) Uani 0.61(2) 1 d PD . 1
O2 O 0.5671(6) -0.1315(5) 0.7249(11) 0.030(3) Uani 0.61(2) 1 d PD . 1
N3' N 0.5924(12) -0.0435(10) 0.7083(16) 0.0209(8) Uani 0.39(2) 1 d PD . 2
O1' O 0.5012(8) 0.0038(10) 0.7143(16) 0.044(5) Uani 0.39(2) 1 d PD . 2
O2' O 0.5892(12) -0.1341(9) 0.6729(14) 0.035(3) Uani 0.39(2) 1 d PD . 2
N4 N 0.6887(3) 0.1603(3) 0.7018(3) 0.0186(8) Uani 1 1 d . . .
C4 C 1.1056(4) 0.0334(4) 0.8891(4) 0.0277(11) Uani 1 1 d . . .
H4 H 1.1607 -0.0185 0.9122 0.033 Uiso 1 1 calc R . .
O4 O 0.7267(3) 0.2001(3) 0.6274(3) 0.0295(8) Uani 1 1 d . . .
N5 N 0.6976(3) 0.0569(3) 0.9011(3) 0.0171(8) Uani 1 1 d . . .
C5 C 0.9915(4) 0.0065(4) 0.8562(3) 0.0212(9) Uani 1 1 d . . .
O5 O 0.7215(3) 0.1407(2) 0.9473(2) 0.0222(7) Uani 1 1 d . . .
N6 N 0.8000(3) -0.0119(3) 0.6263(3) 0.0222(8) Uani 1 1 d . . .
C6 C 0.9473(4) -0.1001(4) 0.8610(3) 0.0224(10) Uani 1 1 d . . .
O6 O 0.6429(3) -0.0084(3) 0.9441(2) 0.0248(7) Uani 1 1 d . . .
O7 O 0.9032(3) -0.0256(3) 0.6200(3) 0.0364(9) Uani 1 1 d . . .
C7 C 1.0149(4) -0.1835(4) 0.8973(4) 0.0285(11) Uani 1 1 d . . .
H7 H 1.0954 -0.1755 0.9151 0.034 Uiso 1 1 calc R . .
O8 O 0.7300(3) -0.0191(3) 0.5422(3) 0.0353(9) Uani 1 1 d . . .
C8 C 0.9658(5) -0.2776(4) 0.9077(4) 0.0356(13) Uani 1 1 d . . .
H8 H 1.0120 -0.3357 0.9314 0.043 Uiso 1 1 calc R . .
C9 C 0.8482(5) -0.2877(4) 0.8834(4) 0.0340(12) Uani 1 1 d . . .
H9 H 0.8122 -0.3517 0.8930 0.041 Uiso 1 1 calc R . .
C10 C 0.7839(4) -0.2016(4) 0.8447(4) 0.0250(10) Uani 1 1 d . . .
H10 H 0.7032 -0.2084 0.8274 0.030 Uiso 1 1 calc R . .
O9 O 0.6892(5) 0.0274(4) 0.2280(4) 0.0709(15) Uani 1 1 d . . .
H9B H 0.7571 0.0167 0.2692 0.085 Uiso 1 1 d R . .
H9A H 0.6526 0.0798 0.2534 0.085 Uiso 1 1 d R . .
O10 O 0.4395(3) 0.1487(3) -0.1440(4) 0.0509(11) Uani 1 1 d . . .
H10B H 0.4770 0.1374 -0.1971 0.061 Uiso 1 1 d R . .
H10A H 0.4236 0.2166 -0.1405 0.061 Uiso 1 1 d R . .
O11 O 0.4519(4) 0.3243(3) 0.0316(4) 0.0503(11) Uani 1 1 d . . .
H11B H 0.4758 0.3674 0.0849 0.060 Uiso 1 1 d R . .
H11A H 0.3993 0.3565 -0.0154 0.060 Uiso 1 1 d R . .
O12 O 0.8647(3) 0.0628(3) 0.3936(3) 0.0388(9) Uani 1 1 d . . .
H12A H 0.9322 0.0562 0.3717 0.047 Uiso 1 1 d R . .
H12B H 0.8552 0.0095 0.4356 0.047 Uiso 1 1 d R . .
K2 K 0.5467(8) 0.1333(6) 0.0815(8) 0.0216(14) Uani 0.77(10) 1 d P . 3
K2' K 0.556(5) 0.116(7) 0.092(4) 0.040(6) Uani 0.23(10) 1 d P . 4

loop_
_atom_site_aniso_label
_atom_site_aniso_U_11
_atom_site_aniso_U_22
_atom_site_aniso_U_33
_atom_site_aniso_U_23
_atom_site_aniso_U_13
_atom_site_aniso_U_12
Ru1 0.01085(18) 0.0180(2) 0.01328(18) 0.00063(13) 0.00105(12) 0.00031(13)
K1 0.0200(5) 0.0287(6) 0.0292(5) 0.0038(4) -0.0004(4) -0.0020(4)
N1 0.0157(18) 0.025(2) 0.0146(17) -0.0003(15) 0.0024(14) 0.0001(15)
C1 0.022(2) 0.025(2) 0.021(2) 0.0001(19) 0.0031(18) -0.0050(19)
N2 0.0204(19) 0.023(2) 0.0155(18) 0.0018(15) 0.0020(14) 0.0032(16)
C2 0.026(3) 0.039(3) 0.024(2) -0.001(2) 0.004(2) -0.013(2)
C3 0.016(2) 0.046(3) 0.027(3) 0.003(2) -0.0006(19) -0.012(2)
O3 0.0217(17) 0.0284(18) 0.0279(17) 0.0035(14) 0.0057(13) 0.0102(14)
N3 0.019(2) 0.025(2) 0.0179(18) -0.0011(16) 0.0029(15) -0.0021(17)
O1 0.028(3) 0.019(3) 0.047(7) 0.009(3) -0.017(4) -0.005(2)
O2 0.025(4) 0.014(3) 0.045(6) 0.009(3) -0.008(4) -0.010(2)
N3' 0.019(2) 0.025(2) 0.0179(18) -0.0011(16) 0.0029(15) -0.0021(17)
O1' 0.012(5) 0.073(9) 0.042(11) -0.004(6) -0.007(5) 0.006(5)
O2' 0.040(7) 0.039(6) 0.025(8) -0.006(5) 0.005(5) -0.011(5)
N4 0.0172(18) 0.0207(19) 0.0166(18) 0.0020(15) -0.0011(14) 0.0000(15)
C4 0.015(2) 0.046(3) 0.022(2) 0.002(2) 0.0002(18) 0.003(2)
O4 0.0274(18) 0.0338(19) 0.0292(18) 0.0130(15) 0.0100(14) 0.0027(15)
N5 0.0103(17) 0.0218(19) 0.0181(18) 0.0039(15) -0.0006(14) 0.0012(14)
C5 0.017(2) 0.032(3) 0.016(2) 0.0024(18) 0.0034(17) 0.0018(19)
O5 0.0229(16) 0.0227(17) 0.0212(16) -0.0054(13) 0.0043(13) -0.0012(13)
N6 0.022(2) 0.021(2) 0.025(2) 0.0022(16) 0.0072(16) -0.0002(16)
C6 0.021(2) 0.032(3) 0.015(2) 0.0004(19) 0.0048(17) 0.006(2)
O6 0.0237(17) 0.0281(18) 0.0235(16) 0.0035(14) 0.0069(13) -0.0046(14)
O7 0.0237(19) 0.051(2) 0.038(2) -0.0040(18) 0.0138(15) 0.0068(17)
C7 0.025(3) 0.037(3) 0.022(2) 0.000(2) -0.0016(19) 0.014(2)
O8 0.036(2) 0.051(2) 0.0184(17) -0.0052(16) 0.0008(14) -0.0045(18)
C8 0.044(3) 0.035(3) 0.026(3) 0.004(2) -0.002(2) 0.022(3)
C9 0.046(3) 0.026(3) 0.029(3) 0.005(2) 0.004(2) 0.006(2)
C10 0.027(2) 0.026(2) 0.023(2) 0.0016(19) 0.0041(19) 0.002(2)
O9 0.071(4) 0.063(3) 0.077(4) -0.003(3) 0.007(3) 0.018(3)
O10 0.035(2) 0.041(2) 0.081(3) -0.005(2) 0.021(2) 0.0026(19)
O11 0.044(2) 0.045(3) 0.058(3) 0.002(2) -0.002(2) 0.012(2)
O12 0.030(2) 0.044(2) 0.045(2) 0.0038(18) 0.0150(17) -0.0025(17)
K2 0.0209(18) 0.019(4) 0.025(3) -0.0035(10) 0.0045(14) -0.0040(10)
K2' 0.021(7) 0.082(16) 0.018(7) -0.006(12) 0.006(5) -0.010(11)

loop_
_atom_type_symbol
_atom_type_description
_atom_type_scat_dispersion_real
_atom_type_scat_dispersion_imag
_atom_type_scat_source
C C 0.0033 0.0016 'International Tables Vol C Tables 4.2.6.8 and 6.1.1.4'
H H 0.0000 0.0000 'International Tables Vol C Tables 4.2.6.8 and 6.1.1.4'
N N 0.0061 0.0033 'International Tables Vol C Tables 4.2.6.8 and 6.1.1.4'
O O 0.0106 0.0060 'International Tables Vol C Tables 4.2.6.8 and 6.1.1.4'
K K 0.2009 0.2494 'International Tables Vol C Tables 4.2.6.8 and 6.1.1.4'
Ru Ru -1.2594 0.8363 'International Tables Vol C Tables 4.2.6.8 and 6.1.1.4'

loop_
_geom_angle_atom_site_label_1
_geom_angle_atom_site_label_2
_geom_angle_atom_site_label_3
_geom_angle
_geom_angle_site_symmetry_1
_geom_angle_site_symmetry_3
_geom_angle_publ_flag
N4 Ru1 N3 88.5(2) . . ?
N4 Ru1 N5 91.67(14) . . ?
N3 Ru1 N5 90.7(4) . . ?
N4 Ru1 N6 88.94(15) . . ?
N3 Ru1 N6 89.1(4) . . ?
N5 Ru1 N6 179.36(15) . . ?
N4 Ru1 N3' 89.6(4) . . ?
N3 Ru1 N3' 1.1(5) . . ?
N5 Ru1 N3' 90.7(5) . . ?
N6 Ru1 N3' 89.1(5) . . ?
N4 Ru1 N1 94.73(15) . . ?
N3 Ru1 N1 176.6(2) . . ?
N5 Ru1 N1 90.40(14) . . ?
N6 Ru1 N1 89.75(14) . . ?
N3' Ru1 N1 175.5(3) . . ?
N4 Ru1 N2 172.80(14) . . ?
N3 Ru1 N2 98.6(2) . . ?
N5 Ru1 N2 89.44(14) . . ?
N6 Ru1 N2 89.98(14) . . ?
N3' Ru1 N2 97.5(4) . . ?
N1 Ru1 N2 78.14(14) . . ?
O5 K1 O3 63.17(9) 4_565 4_565 ?
O5 K1 O2' 113.6(2) 4_565 3_656 ?
O3 K1 O2' 75.0(4) 4_565 3_656 ?
O5 K1 O8 125.13(10) 4_565 . ?
O3 K1 O8 159.95(11) 4_565 . ?
O2' K1 O8 112.0(3) 3_656 . ?
O5 K1 O12 98.24(11) 4_565 . ?
O3 K1 O12 100.93(11) 4_565 . ?
O2' K1 O12 140.3(3) 3_656 . ?
O8 K1 O12 61.26(11) . . ?
O5 K1 O4 66.54(9) 4_565 . ?
O3 K1 O4 129.36(10) 4_565 . ?
O2' K1 O4 122.1(4) 3_656 . ?
O8 K1 O4 64.15(10) . . ?
O12 K1 O4 91.52(11) . . ?
O5 K1 O1 154.83(14) 4_565 3_656 ?
O3 K1 O1 103.0(2) 4_565 3_656 ?
O2' K1 O1 41.3(2) 3_656 3_656 ?
O8 K1 O1 75.35(16) . 3_656 ?
O12 K1 O1 105.3(2) . 3_656 ?
O4 K1 O1 120.8(3) . 3_656 ?
O5 K1 O2 114.14(14) 4_565 3_656 ?
O3 K1 O2 64.3(2) 4_565 3_656 ?
O2' K1 O2 15.4(2) 3_656 3_656 ?
O8 K1 O2 117.97(15) . 3_656 ?
O12 K1 O2 128.4(3) . 3_656 ?
O4 K1 O2 137.3(3) . 3_656 ?
O1 K1 O2 42.77(19) 3_656 3_656 ?
O5 K1 O1' 149.9(3) 4_565 3_656 ?
O3 K1 O1' 88.8(4) 4_565 3_656 ?
O2' K1 O1' 43.6(3) 3_656 3_656 ?
O8 K1 O1' 84.9(3) . 3_656 ?
O12 K1 O1' 97.6(2) . 3_656 ?
O4 K1 O1' 138.2(4) . 3_656 ?
O1 K1 O1' 18.0(2) 3_656 3_656 ?
O2 K1 O1' 37.9(2) 3_656 3_656 ?
O5 K1 O9 123.51(13) 4_565 . ?
O3 K1 O9 73.07(12) 4_565 . ?
O2' K1 O9 85.7(4) 3_656 . ?
O8 K1 O9 88.44(12) . . ?
O12 K1 O9 56.22(13) . . ?
O4 K1 O9 145.98(13) . . ?
O1 K1 O9 65.7(3) 3_656 . ?
O2 K1 O9 72.3(3) 3_656 . ?
O1' K1 O9 49.9(3) 3_656 . ?
O5 K1 O11 93.89(11) 4_565 4_566 ?
O3 K1 O11 109.53(11) 4_565 4_566 ?
O2' K1 O11 54.2(4) 3_656 4_566 ?
O8 K1 O11 88.92(11) . 4_566 ?
O12 K1 O11 149.49(12) . 4_566 ?
O4 K1 O11 67.90(11) . 4_566 ?
O1 K1 O11 70.1(3) 3_656 4_566 ?
O2 K1 O11 69.5(3) 3_656 4_566 ?
O1' K1 O11 85.1(3) 3_656 4_566 ?
O9 K1 O11 134.92(14) . 4_566 ?
O5 K1 N3' 133.9(2) 4_565 3_656 ?
O3 K1 N3' 83.4(3) 4_565 3_656 ?
O2' K1 N3' 21.7(2) 3_656 3_656 ?
O8 K1 N3' 97.3(3) . 3_656 ?
O12 K1 N3' 119.6(2) . 3_656 ?
O4 K1 N3' 131.3(4) . 3_656 ?
O1 K1 N3' 22.1(3) 3_656 3_656 ?
O2 K1 N3' 20.7(3) 3_656 3_656 ?
O1' K1 N3' 22.09(16) 3_656 3_656 ?
O9 K1 N3' 68.6(3) . 3_656 ?
O11 K1 N3' 67.2(3) 4_566 3_656 ?
C1 N1 C5 118.7(4) . . ?
C1 N1 Ru1 125.6(3) . . ?
C5 N1 Ru1 115.6(3) . . ?
N1 C1 C2 122.1(5) . . ?
C10 N2 C6 118.1(4) . . ?
C10 N2 Ru1 127.3(3) . . ?
C6 N2 Ru1 114.6(3) . . ?
C3 C2 C1 119.3(5) . . ?
C4 C3 C2 119.2(4) . . ?
N4 O3 K1 127.0(3) . 4_566 ?
N4 O3 K2 103.3(3) . 4_566 ?
K1 O3 K2 97.3(2) 4_566 4_566 ?
N4 O3 K2' 104.9(9) . 4_566 ?
K1 O3 K2' 92.5(19) 4_566 4_566 ?
K2 O3 K2' 5(2) 4_566 4_566 ?
O2 N3 O1 113.1(9) . . ?
O2 N3 Ru1 123.8(6) . . ?
O1 N3 Ru1 122.9(6) . . ?
O2 N3 K1 56.7(5) . 3_656 ?
O1 N3 K1 56.6(5) . 3_656 ?
Ru1 N3 K1 172.3(6) . 3_656 ?
N3 O1 K1 102.0(5) . 3_656 ?
N3 O2 K1 101.9(6) . 3_656 ?
O2' N3' O1' 120.2(17) . . ?
O2' N3' Ru1 119.2(10) . . ?
O1' N3' Ru1 120.5(11) . . ?
O2' N3' K1 57.4(9) . 3_656 ?
O1' N3' K1 63.8(10) . 3_656 ?
Ru1 N3' K1 172.2(9) . 3_656 ?
N3' O1' K1 94.2(11) . 3_656 ?
N3' O2' K1 100.9(11) . 3_656 ?
O4 N4 O3 116.3(4) . . ?
O4 N4 Ru1 121.4(3) . . ?
O3 N4 Ru1 122.3(3) . . ?
O4 N4 K2 62.1(3) . 4_566 ?
O3 N4 K2 55.4(3) . 4_566 ?
Ru1 N4 K2 170.1(2) . 4_566 ?
C3 C4 C5 119.7(5) . . ?
N4 O4 K1 125.2(3) . . ?
N4 O4 K2 96.4(3) . 4_566 ?
K1 O4 K2 81.8(2) . 4_566 ?
N4 O4 K2' 96.9(7) . 4_566 ?
K1 O4 K2' 85.5(15) . 4_566 ?
K2 O4 K2' 4.9(18) 4_566 4_566 ?
O5 N5 O6 117.3(3) . . ?
O5 N5 Ru1 122.2(3) . . ?
O6 N5 Ru1 120.5(3) . . ?
O5 N5 K2' 62.5(10) . 1_556 ?
O6 N5 K2' 56.8(14) . 1_556 ?
Ru1 N5 K2' 167.1(13) . 1_556 ?
O5 N5 K2 60.5(2) . 1_556 ?
O6 N5 K2 60.1(2) . 1_556 ?
Ru1 N5 K2 163.7(2) . 1_556 ?
K2' N5 K2 4.7(18) 1_556 1_556 ?
N1 C5 C4 121.0(4) . . ?
N1 C5 C6 115.4(4) . . ?
C4 C5 C6 123.5(4) . . ?
N5 O5 K1 134.8(2) . 4_566 ?
N5 O5 K2 97.8(3) . 1_556 ?
K1 O5 K2 84.18(18) 4_566 1_556 ?
N5 O5 K2' 95.5(11) . 1_556 ?
K1 O5 K2' 89(2) 4_566 1_556 ?
K2 O5 K2' 5(2) 1_556 1_556 ?
O7 N6 O8 115.8(4) . . ?
O7 N6 Ru1 122.1(3) . . ?
O8 N6 Ru1 122.1(3) . . ?
N2 C6 C7 121.4(5) . . ?
N2 C6 C5 114.9(4) . . ?
C7 C6 C5 123.6(4) . . ?
N5 O6 K2' 140.3(19) . 3_656 ?
N5 O6 K2 144.8(3) . 3_656 ?
K2' O6 K2 6(2) 3_656 3_656 ?
N5 O6 K2' 101.4(15) . 1_556 ?
K2' O6 K2' 90.2(12) 3_656 1_556 ?
K2 O6 K2' 91.9(8) 3_656 1_556 ?
N5 O6 K2 98.1(3) . 1_556 ?
K2' O6 K2 90.4(11) 3_656 1_556 ?
K2 O6 K2 92.6(2) 3_656 1_556 ?
K2' O6 K2 5(2) 1_556 1_556 ?
C8 C7 C6 119.9(5) . . ?
N6 O8 K1 124.3(3) . . ?
C7 C8 C9 119.5(5) . . ?
C8 C9 C10 118.5(5) . . ?
N2 C10 C9 122.5(5) . . ?
K2' O9 K2 2.5(13) . . ?
K2' O9 K1 99.1(11) . . ?
K2 O9 K1 97.4(2) . . ?
K2 O10 K2' 3.9(15) . . ?
K2 O11 K2' 1.4(9) . . ?
K2 O11 K1 83.6(2) . 4_565 ?
K2' O11 K1 84.4(7) . 4_565 ?
O9 K2 O6 100.9(3) . 3_656 ?
O9 K2 O11 143.7(3) . . ?
O6 K2 O11 101.9(3) 3_656 . ?
O9 K2 O3 77.6(3) . 4_565 ?
O6 K2 O3 128.2(4) 3_656 4_565 ?
O11 K2 O3 66.05(19) . 4_565 ?
O9 K2 O6 81.8(3) . 1_554 ?
O6 K2 O6 87.4(2) 3_656 1_554 ?
O11 K2 O6 127.0(4) . 1_554 ?
O3 K2 O6 141.5(4) 4_565 1_554 ?
O9 K2 O5 91.2(3) . 1_554 ?
O6 K2 O5 126.5(3) 3_656 1_554 ?
O11 K2 O5 97.5(3) . 1_554 ?
O3 K2 O5 105.3(3) 4_565 1_554 ?
O6 K2 O5 42.71(16) 1_554 1_554 ?
O9 K2 O10 146.8(3) . . ?
O6 K2 O10 73.7(2) 3_656 . ?
O11 K2 O10 67.7(3) . . ?
O3 K2 O10 131.9(3) 4_565 . ?
O6 K2 O10 65.4(2) 1_554 . ?
O5 K2 O10 68.6(2) 1_554 . ?
O9 K2 O4 83.3(3) . 4_565 ?
O6 K2 O4 168.9(4) 3_656 4_565 ?
O11 K2 O4 69.7(2) . 4_565 ?
O3 K2 O4 42.43(14) 4_565 4_565 ?
O6 K2 O4 103.3(3) 1_554 4_565 ?
O5 K2 O4 63.1(2) 1_554 4_565 ?
O10 K2 O4 108.3(3) . 4_565 ?
O9 K2 N5 90.3(3) . 1_554 ?
O6 K2 N5 105.5(2) 3_656 1_554 ?
O11 K2 N5 110.1(3) . 1_554 ?
O3 K2 N5 126.2(3) 4_565 1_554 ?
O6 K2 N5 21.79(11) 1_554 1_554 ?
O5 K2 N5 21.70(11) 1_554 1_554 ?
O10 K2 N5 61.0(2) . 1_554 ?
O4 K2 N5 84.5(2) 4_565 1_554 ?
O9 K2 N4 82.4(3) . 4_565 ?
O6 K2 N4 148.3(3) 3_656 4_565 ?
O11 K2 N4 63.57(18) . 4_565 ?
O3 K2 N4 21.24(10) 4_565 4_565 ?
O6 K2 N4 124.1(3) 1_554 4_565 ?
O5 K2 N4 84.6(2) 1_554 4_565 ?
O10 K2 N4 119.7(3) . 4_565 ?
O4 K2 N4 21.50(10) 4_565 4_565 ?
N5 K2 N4 106.0(3) 1_554 4_565 ?
O9 K2 K1 123.3(3) . 4_565 ?
O6 K2 K1 133.0(3) 3_656 4_565 ?
O11 K2 K1 51.40(18) . 4_565 ?
O3 K2 K1 80.40(18) 4_565 4_565 ?
O6 K2 K1 84.4(2) 1_554 4_565 ?
O5 K2 K1 46.51(15) 1_554 4_565 ?
O10 K2 K1 60.81(19) . 4_565 ?
O4 K2 K1 47.46(14) 4_565 4_565 ?
N5 K2 K1 63.16(17) 1_554 4_565 ?
N4 K2 K1 61.63(14) 4_565 4_565 ?
O9 K2 K2 91.4(3) . 3_655 ?
O6 K2 K2 45.55(18) 3_656 3_655 ?
O11 K2 K2 124.6(5) . 3_655 ?
O3 K2 K2 166.4(5) 4_565 3_655 ?
O6 K2 K2 41.90(17) 1_554 3_655 ?
O5 K2 K2 82.7(3) 1_554 3_655 ?
O10 K2 K2 61.0(3) . 3_655 ?
O4 K2 K2 145.2(4) 4_565 3_655 ?
N5 K2 K2 61.0(2) 1_554 3_655 ?
N4 K2 K2 165.7(4) 4_565 3_655 ?
K1 K2 K2 112.7(4) 4_565 3_655 ?
O9 K2' O6 108(3) . 3_656 ?
O9 K2' O6 88(3) . 1_554 ?
O6 K2' O6 89.8(12) 3_656 1_554 ?
O9 K2' O3 80.5(13) . 4_565 ?
O6 K2' O3 126.8(15) 3_656 4_565 ?
O6 K2' O3 143.4(12) 1_554 4_565 ?
O9 K2' O5 96(2) . 1_554 ?
O6 K2' O5 126.5(12) 3_656 1_554 ?
O6 K2' O5 43.2(5) 1_554 1_554 ?
O3 K2' O5 103.3(14) 4_565 1_554 ?
O9 K2' O11 142.5(14) . . ?
O6 K2' O11 96(2) 3_656 . ?
O6 K2' O11 121(3) 1_554 . ?
O3 K2' O11 62.1(16) 4_565 . ?
O5 K2' O11 92(2) 1_554 . ?
O9 K2' O4 85.9(12) . 4_565 ?
O6 K2' O4 161(4) 3_656 4_565 ?
O6 K2' O4 103.6(10) 1_554 4_565 ?
O3 K2' O4 41.4(6) 4_565 4_565 ?
O5 K2' O4 61.9(8) 1_554 4_565 ?
O11 K2' O4 65.5(17) . 4_565 ?
O9 K2' O10 152(2) . . ?
O6 K2' O10 71.2(13) 3_656 . ?
O6 K2' O10 64.1(9) 1_554 . ?
O3 K2' O10 123(3) 4_565 . ?
O5 K2' O10 66.1(12) 1_554 . ?
O11 K2' O10 62.4(19) . . ?
O4 K2' O10 102(2) 4_565 . ?
O9 K2' N5 95(2) . 1_554 ?
O6 K2' N5 106.7(10) 3_656 1_554 ?
O6 K2' N5 21.7(3) 1_554 1_554 ?
O3 K2' N5 125.0(13) 4_565 1_554 ?
O5 K2' N5 22.0(3) 1_554 1_554 ?
O11 K2' N5 104(2) . 1_554 ?
O4 K2' N5 83.7(9) 4_565 1_554 ?
O10 K2' N5 59.7(8) . 1_554 ?
O9 K2' K2' 101(4) . 3_655 ?
O6 K2' K2' 46.2(7) 3_656 3_655 ?
O6 K2' K2' 43.6(9) 1_554 3_655 ?
O3 K2' K2' 172.9(17) 4_565 3_655 ?
O5 K2' K2' 83.4(10) 1_554 3_655 ?
O11 K2' K2' 116(4) . 3_655 ?
O4 K2' K2' 145.2(16) 4_565 3_655 ?
O10 K2' K2' 57.5(17) . 3_655 ?
N5 K2' K2' 61.8(8) 1_554 3_655 ?
O9 K2' K1 124.2(11) . 4_565 ?
O6 K2' K1 126(3) 3_656 4_565 ?
O6 K2' K1 81.9(13) 1_554 4_565 ?
O3 K2' K1 76.4(17) 4_565 4_565 ?
O5 K2' K1 43.9(11) 1_554 4_565 ?
O11 K2' K1 48.1(13) . 4_565 ?
O4 K2' K1 44.9(10) 4_565 4_565 ?
O10 K2' K1 57.3(14) . 4_565 ?
N5 K2' K1 61.0(10) 1_554 4_565 ?
K2' K2' K1 108(2) 3_655 4_565 ?
O9 K2' K1 45.5(7) . . ?
O6 K2' K1 107.6(15) 3_656 . ?
O6 K2' K1 133(3) 1_554 . ?
O3 K2' K1 43.0(7) 4_565 . ?
O5 K2' K1 122.8(14) 1_554 . ?
O11 K2' K1 100.8(12) . . ?
O4 K2' K1 73.2(7) 4_565 . ?
O10 K2' K1 162(3) . . ?
N5 K2' K1 135(2) 1_554 . ?
K2' K2' K1 135(4) 3_655 . ?
K1 K2' K1 116.6(11) 4_565 . ?

loop_
_geom_bond_atom_site_label_1
_geom_bond_atom_site_label_2
_geom_bond_distance
_geom_bond_site_symmetry_2
_geom_bond_publ_flag
Ru1 N4 2.024(4) . ?
Ru1 N3 2.029(9) . ?
Ru1 N5 2.043(4) . ?
Ru1 N6 2.045(4) . ?
Ru1 N3' 2.063(16) . ?
Ru1 N1 2.085(4) . ?
Ru1 N2 2.103(4) . ?
K1 O5 2.817(3) 4_565 ?
K1 O3 2.856(3) 4_565 ?
K1 O2' 2.863(12) 3_656 ?
K1 O8 2.866(4) . ?
K1 O12 2.869(4) . ?
K1 O4 2.875(4) . ?
K1 O1 2.876(6) 3_656 ?
K1 O2 2.879(7) 3_656 ?
K1 O1' 3.001(12) 3_656 ?
K1 O9 3.017(5) . ?
K1 O11 3.037(5) 4_566 ?
K1 N3' 3.337(16) 3_656 ?
N1 C1 1.345(6) . ?
N1 C5 1.357(6) . ?
C1 C2 1.385(7) . ?
N2 C10 1.337(6) . ?
N2 C6 1.372(6) . ?
C2 C3 1.375(8) . ?
C3 C4 1.372(8) . ?
O3 N4 1.264(5) . ?
O3 K1 2.856(3) 4_566 ?
O3 K2 2.874(8) 4_566 ?
O3 K2' 2.93(4) 4_566 ?
N3 O2 1.257(5) . ?
N3 O1 1.258(5) . ?
N3 K1 3.371(9) 3_656 ?
O1 K1 2.876(6) 3_656 ?
O2 K1 2.879(7) 3_656 ?
N3' O2' 1.258(5) . ?
N3' O1' 1.258(5) . ?
N3' K1 3.337(16) 3_656 ?
O1' K1 3.001(12) 3_656 ?
O2' K1 2.863(12) 3_656 ?
N4 O4 1.253(5) . ?
N4 K2 3.396(8) 4_566 ?
C4 C5 1.394(6) . ?
O4 K2 3.021(9) 4_566 ?
O4 K2' 3.10(5) 4_566 ?
N5 O5 1.250(5) . ?
N5 O6 1.256(5) . ?
N5 K2' 3.33(3) 1_556 ?
N5 K2 3.350(10) 1_556 ?
C5 C6 1.479(7) . ?
O5 K1 2.817(3) 4_566 ?
O5 K2 2.943(10) 1_556 ?
O5 K2' 2.97(3) 1_556 ?
N6 O7 1.255(5) . ?
N6 O8 1.265(5) . ?
C6 C7 1.380(7) . ?
O6 K2' 2.72(3) 3_656 ?
O6 K2 2.744(9) 3_656 ?
O6 K2' 2.84(4) 1_556 ?
O6 K2 2.933(9) 1_556 ?
C7 C8 1.366(8) . ?
C8 C9 1.384(8) . ?
C9 C10 1.395(7) . ?
O9 K2' 2.46(10) . ?
O9 K2 2.703(12) . ?
O10 K2 3.016(11) . ?
O10 K2' 3.19(7) . ?
O11 K2 2.746(10) . ?
O11 K2' 3.01(10) . ?
O11 K1 3.037(5) 4_565 ?
K2 O6 2.744(9) 3_656 ?
K2 O3 2.874(8) 4_565 ?
K2 O6 2.933(9) 1_554 ?
K2 O5 2.943(10) 1_554 ?
K2 O4 3.021(9) 4_565 ?
K2 N5 3.350(10) 1_554 ?
K2 N4 3.396(8) 4_565 ?
K2 K1 3.862(9) 4_565 ?
K2 K2 4.105(14) 3_655 ?
K2' O6 2.72(3) 3_656 ?
K2' O6 2.84(4) 1_554 ?
K2' O3 2.93(4) 4_565 ?
K2' O5 2.97(3) 1_554 ?
K2' O4 3.10(5) 4_565 ?
K2' N5 3.33(3) 1_554 ?
K2' K2' 3.94(8) 3_655 ?
K2' K1 4.06(8) 4_565 ?

loop_
_geom_hbond_atom_site_label_D
_geom_hbond_atom_site_label_H
_geom_hbond_atom_site_label_A
_geom_hbond_distance_DH
_geom_hbond_distance_HA
_geom_hbond_distance_DA
_geom_hbond_angle_DHA
_geom_hbond_site_symmetry_A
O11 H11B O1 0.90 1.84 2.688(8) 156.0 4_565
O11 H11A O2' 0.90 2.09 2.692(18) 123.0 2_655
O11 H11A O8 0.90 2.21 2.997(5) 145.8 2_655
O12 H12A O7 0.90 1.98 2.834(5) 157.9 3_756
O10 H10B O1' 0.90 2.13 2.821(16) 133.2 1_554
O10 H10B O3 0.90 2.18 2.906(5) 137.0 1_554
O10 H10A O2' 0.90 1.98 2.846(12) 161.8 2_655
O10 H10A O2 0.90 2.27 3.029(10) 142.4 2_655
O12 H12B O8 0.90 2.24 2.922(5) 132.4 .
O9 H9B O12 0.90 1.98 2.777(7) 146.2 .

loop_
_geom_torsion_atom_site_label_1
_geom_torsion_atom_site_label_2
_geom_torsion_atom_site_label_3
_geom_torsion_atom_site_label_4
_geom_torsion
_geom_torsion_site_symmetry_1
_geom_torsion_site_symmetry_2
_geom_torsion_site_symmetry_3
_geom_torsion_site_symmetry_4
_geom_torsion_publ_flag
N4 Ru1 N1 C1 7.9(4) . . . . ?
N3 Ru1 N1 C1 167(6) . . . . ?
N5 Ru1 N1 C1 -83.8(4) . . . . ?
N6 Ru1 N1 C1 96.8(4) . . . . ?
N3' Ru1 N1 C1 172(7) . . . . ?
N2 Ru1 N1 C1 -173.2(4) . . . . ?
N4 Ru1 N1 C5 -169.4(3) . . . . ?
N3 Ru1 N1 C5 -10(6) . . . . ?
N5 Ru1 N1 C5 98.9(3) . . . . ?
N6 Ru1 N1 C5 -80.5(3) . . . . ?
N3' Ru1 N1 C5 -6(7) . . . . ?
N2 Ru1 N1 C5 9.5(3) . . . . ?
C5 N1 C1 C2 1.8(6) . . . . ?
Ru1 N1 C1 C2 -175.5(3) . . . . ?
N4 Ru1 N2 C10 -180(36) . . . . ?
N3 Ru1 N2 C10 -9.3(5) . . . . ?
N5 Ru1 N2 C10 81.4(4) . . . . ?
N6 Ru1 N2 C10 -98.4(4) . . . . ?
N3' Ru1 N2 C10 -9.3(6) . . . . ?
N1 Ru1 N2 C10 171.9(4) . . . . ?
N4 Ru1 N2 C6 -1.8(13) . . . . ?
N3 Ru1 N2 C6 168.6(5) . . . . ?
N5 Ru1 N2 C6 -100.7(3) . . . . ?
N6 Ru1 N2 C6 79.5(3) . . . . ?
N3' Ru1 N2 C6 168.6(6) . . . . ?
N1 Ru1 N2 C6 -10.2(3) . . . . ?
N1 C1 C2 C3 0.1(7) . . . . ?
C1 C2 C3 C4 -1.3(7) . . . . ?
N4 Ru1 N3 O2 -175.9(13) . . . . ?
N5 Ru1 N3 O2 -84.3(12) . . . . ?
N6 Ru1 N3 O2 95.1(12) . . . . ?
N3' Ru1 N3 O2 7(45) . . . . ?
N1 Ru1 N3 O2 25(7) . . . . ?
N2 Ru1 N3 O2 5.3(13) . . . . ?
N4 Ru1 N3 O1 8.8(12) . . . . ?
N5 Ru1 N3 O1 100.5(12) . . . . ?
N6 Ru1 N3 O1 -80.1(12) . . . . ?
N3' Ru1 N3 O1 -169(46) . . . . ?
N1 Ru1 N3 O1 -151(5) . . . . ?
N2 Ru1 N3 O1 -170.0(12) . . . . ?
N4 Ru1 N3 K1 93(2) . . . 3_656 ?
N5 Ru1 N3 K1 -176(2) . . . 3_656 ?
N6 Ru1 N3 K1 4(2) . . . 3_656 ?
N3' Ru1 N3 K1 -85(45) . . . 3_656 ?
N1 Ru1 N3 K1 -67(7) . . . 3_656 ?
N2 Ru1 N3 K1 -86(2) . . . 3_656 ?
O2 N3 O1 K1 -4.9(12) . . . 3_656 ?
Ru1 N3 O1 K1 170.8(7) . . . 3_656 ?
O1 N3 O2 K1 4.9(12) . . . 3_656 ?
Ru1 N3 O2 K1 -170.8(7) . . . 3_656 ?
N4 Ru1 N3' O2' 141.7(18) . . . . ?
N3 Ru1 N3' O2' 144(47) . . . . ?
N5 Ru1 N3' O2' -126.6(18) . . . . ?
N6 Ru1 N3' O2' 52.7(18) . . . . ?
N1 Ru1 N3' O2' -22(9) . . . . ?
N2 Ru1 N3' O2' -37.1(19) . . . . ?
N4 Ru1 N3' O1' -41.7(18) . . . . ?
N3 Ru1 N3' O1' -39(44) . . . . ?
N5 Ru1 N3' O1' 50.0(18) . . . . ?
N6 Ru1 N3' O1' -130.6(18) . . . . ?
N1 Ru1 N3' O1' 155(6) . . . . ?
N2 Ru1 N3' O1' 139.5(18) . . . . ?
N4 Ru1 N3' K1 79(4) . . . 3_656 ?
N3 Ru1 N3' K1 82(47) . . . 3_656 ?
N5 Ru1 N3' K1 171(4) . . . 3_656 ?
N6 Ru1 N3' K1 -9(4) . . . 3_656 ?
N1 Ru1 N3' K1 -84(10) . . . 3_656 ?
N2 Ru1 N3' K1 -99(4) . . . 3_656 ?
O2' N3' O1' K1 -11(2) . . . 3_656 ?
Ru1 N3' O1' K1 172.5(11) . . . 3_656 ?
O1' N3' O2' K1 12(2) . . . 3_656 ?
Ru1 N3' O2' K1 -171.8(10) . . . 3_656 ?
K1 O3 N4 O4 -96.7(4) 4_566 . . . ?
K2 O3 N4 O4 13.3(4) 4_566 . . . ?
K2' O3 N4 O4 8(2) 4_566 . . . ?
K1 O3 N4 Ru1 81.5(4) 4_566 . . . ?
K2 O3 N4 Ru1 -168.4(3) 4_566 . . . ?
K2' O3 N4 Ru1 -174(2) 4_566 . . . ?
K1 O3 N4 K2 -110.0(4) 4_566 . . 4_566 ?
K2' O3 N4 K2 -5(2) 4_566 . . 4_566 ?
N3 Ru1 N4 O4 -112.4(5) . . . . ?
N5 Ru1 N4 O4 156.9(3) . . . . ?
N6 Ru1 N4 O4 -23.3(3) . . . . ?
N3' Ru1 N4 O4 -112.4(6) . . . . ?
N1 Ru1 N4 O4 66.4(3) . . . . ?
N2 Ru1 N4 O4 58.1(13) . . . . ?
N3 Ru1 N4 O3 69.4(5) . . . . ?
N5 Ru1 N4 O3 -21.3(3) . . . . ?
N6 Ru1 N4 O3 158.5(3) . . . . ?
N3' Ru1 N4 O3 69.4(6) . . . . ?
N1 Ru1 N4 O3 -111.8(3) . . . . ?
N2 Ru1 N4 O3 -120.1(11) . . . . ?
N3 Ru1 N4 K2 -4.3(14) . . . 4_566 ?
N5 Ru1 N4 K2 -94.9(14) . . . 4_566 ?
N6 Ru1 N4 K2 84.9(14) . . . 4_566 ?
N3' Ru1 N4 K2 -4.2(14) . . . 4_566 ?
N1 Ru1 N4 K2 174.5(13) . . . 4_566 ?
N2 Ru1 N4 K2 166.2(13) . . . 4_566 ?
C2 C3 C4 C5 0.6(7) . . . . ?
O3 N4 O4 K1 -96.8(4) . . . . ?
Ru1 N4 O4 K1 84.9(3) . . . . ?
K2 N4 O4 K1 -84.5(3) 4_566 . . . ?
O3 N4 O4 K2 -12.4(4) . . . 4_566 ?
Ru1 N4 O4 K2 169.3(3) . . . 4_566 ?
O3 N4 O4 K2' -7.5(19) . . . 4_566 ?
Ru1 N4 O4 K2' 174.2(19) . . . 4_566 ?
K2 N4 O4 K2' 4.9(18) 4_566 . . 4_566 ?
O5 K1 O4 N4 147.8(3) 4_565 . . . ?
O3 K1 O4 N4 140.6(3) 4_565 . . . ?
O2' K1 O4 N4 43.8(5) 3_656 . . . ?
O8 K1 O4 N4 -57.1(3) . . . . ?
O12 K1 O4 N4 -113.9(3) . . . . ?
O1 K1 O4 N4 -5.1(4) 3_656 . . . ?
O2 K1 O4 N4 47.0(4) 3_656 . . . ?
O1' K1 O4 N4 -10.7(5) 3_656 . . . ?
O9 K1 O4 N4 -96.6(4) . . . . ?
O11 K1 O4 N4 42.9(3) 4_566 . . . ?
N3' K1 O4 N4 19.1(4) 3_656 . . . ?
O5 K1 O4 K2 55.71(19) 4_565 . . 4_566 ?
O3 K1 O4 K2 48.6(2) 4_565 . . 4_566 ?
O2' K1 O4 K2 -48.3(4) 3_656 . . 4_566 ?
O8 K1 O4 K2 -149.1(2) . . . 4_566 ?
O12 K1 O4 K2 154.0(2) . . . 4_566 ?
O1 K1 O4 K2 -97.1(3) 3_656 . . 4_566 ?
O2 K1 O4 K2 -45.1(3) 3_656 . . 4_566 ?
O1' K1 O4 K2 -102.8(3) 3_656 . . 4_566 ?
O9 K1 O4 K2 171.4(3) . . . 4_566 ?
O11 K1 O4 K2 -49.1(2) 4_566 . . 4_566 ?
N3' K1 O4 K2 -73.0(3) 3_656 . . 4_566 ?
O5 K1 O4 K2' 52.5(13) 4_565 . . 4_566 ?
O3 K1 O4 K2' 45.4(13) 4_565 . . 4_566 ?
O2' K1 O4 K2' -51.5(14) 3_656 . . 4_566 ?
O8 K1 O4 K2' -152.3(13) . . . 4_566 ?
O12 K1 O4 K2' 150.9(13) . . . 4_566 ?
O1 K1 O4 K2' -100.3(13) 3_656 . . 4_566 ?
O2 K1 O4 K2' -48.2(13) 3_656 . . 4_566 ?
O1' K1 O4 K2' -105.9(14) 3_656 . . 4_566 ?
O9 K1 O4 K2' 168.2(13) . . . 4_566 ?
O11 K1 O4 K2' -52.3(13) 4_566 . . 4_566 ?
N3' K1 O4 K2' -76.2(13) 3_656 . . 4_566 ?
N4 Ru1 N5 O5 -49.8(3) . . . . ?
N3 Ru1 N5 O5 -138.3(3) . . . . ?
N6 Ru1 N5 O5 148(13) . . . . ?
N3' Ru1 N5 O5 -139.4(5) . . . . ?
N1 Ru1 N5 O5 44.9(3) . . . . ?
N2 Ru1 N5 O5 123.0(3) . . . . ?
N4 Ru1 N5 O6 132.2(3) . . . . ?
N3 Ru1 N5 O6 43.7(3) . . . . ?
N6 Ru1 N5 O6 -29(13) . . . . ?
N3' Ru1 N5 O6 42.6(5) . . . . ?
N1 Ru1 N5 O6 -133.0(3) . . . . ?
N2 Ru1 N5 O6 -54.9(3) . . . . ?
N4 Ru1 N5 K2' 58(7) . . . 1_556 ?
N3 Ru1 N5 K2' -31(7) . . . 1_556 ?
N6 Ru1 N5 K2' -104(14) . . . 1_556 ?
N3' Ru1 N5 K2' -32(7) . . . 1_556 ?
N1 Ru1 N5 K2' 153(7) . . . 1_556 ?
N2 Ru1 N5 K2' -129(7) . . . 1_556 ?
N4 Ru1 N5 K2 44.9(7) . . . 1_556 ?
N3 Ru1 N5 K2 -43.6(8) . . . 1_556 ?
N6 Ru1 N5 K2 -117(12) . . . 1_556 ?
N3' Ru1 N5 K2 -44.7(8) . . . 1_556 ?
N1 Ru1 N5 K2 139.6(7) . . . 1_556 ?
N2 Ru1 N5 K2 -142.3(7) . . . 1_556 ?
C1 N1 C5 C4 -2.5(6) . . . . ?
Ru1 N1 C5 C4 175.0(3) . . . . ?
C1 N1 C5 C6 175.0(4) . . . . ?
Ru1 N1 C5 C6 -7.5(5) . . . . ?
C3 C4 C5 N1 1.3(7) . . . . ?
C3 C4 C5 C6 -176.0(4) . . . . ?
O6 N5 O5 K1 -110.2(4) . . . 4_566 ?
Ru1 N5 O5 K1 71.8(4) . . . 4_566 ?
K2' N5 O5 K1 -94.3(19) 1_556 . . 4_566 ?
K2 N5 O5 K1 -89.5(4) 1_556 . . 4_566 ?
O6 N5 O5 K2 -20.7(4) . . . 1_556 ?
Ru1 N5 O5 K2 161.3(3) . . . 1_556 ?
K2' N5 O5 K2 -4.8(18) 1_556 . . 1_556 ?
O6 N5 O5 K2' -15.9(19) . . . 1_556 ?
Ru1 N5 O5 K2' 166.1(19) . . . 1_556 ?
K2 N5 O5 K2' 4.8(18) 1_556 . . 1_556 ?
N4 Ru1 N6 O7 117.3(4) . . . . ?
N3 Ru1 N6 O7 -154.3(4) . . . . ?
N5 Ru1 N6 O7 -81(13) . . . . ?
N3' Ru1 N6 O7 -153.2(5) . . . . ?
N1 Ru1 N6 O7 22.5(4) . . . . ?
N2 Ru1 N6 O7 -55.6(4) . . . . ?
N4 Ru1 N6 O8 -61.3(4) . . . . ?
N3 Ru1 N6 O8 27.2(4) . . . . ?
N5 Ru1 N6 O8 100(13) . . . . ?
N3' Ru1 N6 O8 28.3(5) . . . . ?
N1 Ru1 N6 O8 -156.0(4) . . . . ?
N2 Ru1 N6 O8 125.8(4) . . . . ?
C10 N2 C6 C7 4.4(6) . . . . ?
Ru1 N2 C6 C7 -173.7(3) . . . . ?
C10 N2 C6 C5 -172.5(4) . . . . ?
Ru1 N2 C6 C5 9.4(5) . . . . ?
N1 C5 C6 N2 -1.4(6) . . . . ?
C4 C5 C6 N2 176.1(4) . . . . ?
N1 C5 C6 C7 -178.2(4) . . . . ?
C4 C5 C6 C7 -0.7(7) . . . . ?
O5 N5 O6 K2' 121(2) . . . 3_656 ?
Ru1 N5 O6 K2' -61(2) . . . 3_656 ?
K2' N5 O6 K2' 104.5(12) 1_556 . . 3_656 ?
K2 N5 O6 K2' 101(2) 1_556 . . 3_656 ?
O5 N5 O6 K2 127.1(5) . . . 3_656 ?
Ru1 N5 O6 K2 -54.9(6) . . . 3_656 ?
K2' N5 O6 K2 110.2(17) 1_556 . . 3_656 ?
K2 N5 O6 K2 106.3(5) 1_556 . . 3_656 ?
O5 N5 O6 K2' 16.9(17) . . . 1_556 ?
Ru1 N5 O6 K2' -165.1(17) . . . 1_556 ?
K2 N5 O6 K2' -3.9(17) 1_556 . . 1_556 ?
O5 N5 O6 K2 20.8(4) . . . 1_556 ?
Ru1 N5 O6 K2 -161.2(3) . . . 1_556 ?
K2' N5 O6 K2 3.9(17) 1_556 . . 1_556 ?
N2 C6 C7 C8 -2.4(7) . . . . ?
C5 C6 C7 C8 174.2(4) . . . . ?
O7 N6 O8 K1 -94.6(4) . . . . ?
Ru1 N6 O8 K1 84.0(4) . . . . ?
O5 K1 O8 N6 3.7(4) 4_565 . . . ?
O3 K1 O8 N6 112.3(4) 4_565 . . . ?
O2' K1 O8 N6 -140.6(5) 3_656 . . . ?
O12 K1 O8 N6 83.0(3) . . . . ?
O4 K1 O8 N6 -24.4(3) . . . . ?
O1 K1 O8 N6 -160.0(4) 3_656 . . . ?
O2 K1 O8 N6 -156.3(4) 3_656 . . . ?
O1' K1 O8 N6 -175.5(5) 3_656 . . . ?
O9 K1 O8 N6 134.7(3) . . . . ?
O11 K1 O8 N6 -90.3(3) 4_566 . . . ?
N3' K1 O8 N6 -157.1(4) 3_656 . . . ?
C6 C7 C8 C9 -1.3(8) . . . . ?
C7 C8 C9 C10 2.7(8) . . . . ?
C6 N2 C10 C9 -2.9(7) . . . . ?
Ru1 N2 C10 C9 175.0(4) . . . . ?
C8 C9 C10 N2 -0.6(7) . . . . ?
O5 K1 O9 K2' -70.7(11) 4_565 . . . ?
O3 K1 O9 K2' -30.8(11) 4_565 . . . ?
O2' K1 O9 K2' 44.8(11) 3_656 . . . ?
O8 K1 O9 K2' 157.0(11) . . . . ?
O12 K1 O9 K2' -147.1(11) . . . . ?
O4 K1 O9 K2' -168.1(11) . . . . ?
O1 K1 O9 K2' 82.4(11) 3_656 . . . ?
O2 K1 O9 K2' 36.9(11) 3_656 . . . ?
O1' K1 O9 K2' 72.4(12) 3_656 . . . ?
O11 K1 O9 K2' 70.1(11) 4_566 . . . ?
N3' K1 O9 K2' 58.6(11) 3_656 . . . ?
O5 K1 O9 K2 -68.9(3) 4_565 . . . ?
O3 K1 O9 K2 -29.0(2) 4_565 . . . ?
O2' K1 O9 K2 46.6(4) 3_656 . . . ?
O8 K1 O9 K2 158.8(2) . . . . ?
O12 K1 O9 K2 -145.3(3) . . . . ?
O4 K1 O9 K2 -166.2(2) . . . . ?
O1 K1 O9 K2 84.2(3) 3_656 . . . ?
O2 K1 O9 K2 38.7(3) 3_656 . . . ?
O1' K1 O9 K2 74.2(5) 3_656 . . . ?
O11 K1 O9 K2 71.9(3) 4_566 . . . ?
N3' K1 O9 K2 60.4(4) 3_656 . . . ?
K2' O9 K2 O6 35(22) . . . 3_656 ?
K1 O9 K2 O6 -98.8(3) . . . 3_656 ?
K2' O9 K2 O11 163(22) . . . . ?
K1 O9 K2 O11 29.2(7) . . . . ?
K2' O9 K2 O3 162(22) . . . 4_565 ?
K1 O9 K2 O3 28.2(2) . . . 4_565 ?
K2' O9 K2 O6 -51(22) . . . 1_554 ?
K1 O9 K2 O6 175.4(2) . . . 1_554 ?
K2' O9 K2 O5 -93(22) . . . 1_554 ?
K1 O9 K2 O5 133.64(19) . . . 1_554 ?
K2' O9 K2 O10 -42(21) . . . . ?
K1 O9 K2 O10 -175.7(6) . . . . ?
K2' O9 K2 O4 -155(22) . . . 4_565 ?
K1 O9 K2 O4 70.9(2) . . . 4_565 ?
K2' O9 K2 N5 -71(22) . . . 1_554 ?
K1 O9 K2 N5 155.32(18) . . . 1_554 ?
K2' O9 K2 N4 -177(22) . . . 4_565 ?
K1 O9 K2 N4 49.2(2) . . . 4_565 ?
K2' O9 K2 K1 -128(22) . . . 4_565 ?
K1 O9 K2 K1 97.8(3) . . . 4_565 ?
K2' O9 K2 K2 -10(22) . . . 3_655 ?
K1 O9 K2 K2 -143.7(3) . . . 3_655 ?
K2' O11 K2 O9 -25(32) . . . . ?
K1 O11 K2 O9 95.8(7) 4_565 . . . ?
K2' O11 K2 O6 103(33) . . . 3_656 ?
K1 O11 K2 O6 -136.4(3) 4_565 . . 3_656 ?
K2' O11 K2 O3 -24(33) . . . 4_565 ?
K1 O11 K2 O3 96.96(16) 4_565 . . 4_565 ?
K2' O11 K2 O6 -161(33) . . . 1_554 ?
K1 O11 K2 O6 -40.5(4) 4_565 . . 1_554 ?
K2' O11 K2 O5 -127(33) . . . 1_554 ?
K1 O11 K2 O5 -6.5(2) 4_565 . . 1_554 ?
K2' O11 K2 O10 169(33) . . . . ?
K1 O11 K2 O10 -69.70(15) 4_565 . . . ?
K2' O11 K2 O4 -70(33) . . . 4_565 ?
K1 O11 K2 O4 51.14(14) 4_565 . . 4_565 ?
K2' O11 K2 N5 -146(33) . . . 1_554 ?
K1 O11 K2 N5 -24.8(2) 4_565 . . 1_554 ?
K2' O11 K2 N4 -47(33) . . . 4_565 ?
K1 O11 K2 N4 73.62(13) 4_565 . . 4_565 ?
K2' O11 K2 K1 -121(33) . . . 4_565 ?
K2' O11 K2 K2 146(33) . . . 3_655 ?
K1 O11 K2 K2 -92.8(5) 4_565 . . 3_655 ?
K2' O10 K2 O9 19(11) . . . . ?
K2' O10 K2 O6 -66(11) . . . 3_656 ?
K2' O10 K2 O11 -176(11) . . . . ?
K2' O10 K2 O3 167(12) . . . 4_565 ?
K2' O10 K2 O6 29(11) . . . 1_554 ?
K2' O10 K2 O5 75(11) . . . 1_554 ?
K2' O10 K2 O4 126(11) . . . 4_565 ?
K2' O10 K2 N5 53(11) . . . 1_554 ?
K2' O10 K2 N4 146(11) . . . 4_565 ?
K2' O10 K2 K1 126(11) . . . 4_565 ?
K2' O10 K2 K2 -18(11) . . . 3_655 ?
K2 O9 K2' O6 -143(23) . . . 3_656 ?
K1 O9 K2' O6 -96.7(13) . . . 3_656 ?
K2 O9 K2' O6 128(22) . . . 1_554 ?
K1 O9 K2' O6 174.1(8) . . . 1_554 ?
K2 O9 K2' O3 -17(21) . . . 4_565 ?
K1 O9 K2' O3 29.0(7) . . . 4_565 ?
K2 O9 K2' O5 85(22) . . . 1_554 ?
K1 O9 K2' O5 131.6(11) . . . 1_554 ?
K2 O9 K2' O11 -15(20) . . . . ?
K1 O9 K2' O11 31(2) . . . . ?
K2 O9 K2' O4 24(21) . . . 4_565 ?
K1 O9 K2' O4 70.4(6) . . . 4_565 ?
K2 O9 K2' O10 132(24) . . . . ?
K1 O9 K2' O10 179(4) . . . . ?
K2 O9 K2' N5 107(22) . . . 1_554 ?
K1 O9 K2' N5 153.6(9) . . . 1_554 ?
K2 O9 K2' K2' 169(23) . . . 3_655 ?
K1 O9 K2' K2' -144.0(10) . . . 3_655 ?
K2 O9 K2' K1 49(21) . . . 4_565 ?
K1 O9 K2' K1 95.3(15) . . . 4_565 ?
K2 O9 K2' K1 -46(22) . . . . ?
K2 O11 K2' O9 153(35) . . . . ?
K1 O11 K2' O9 94(2) 4_565 . . . ?
K2 O11 K2' O6 -76(33) . . . 3_656 ?
K1 O11 K2' O6 -134.6(10) 4_565 . . 3_656 ?
K2 O11 K2' O6 18(32) . . . 1_554 ?
K1 O11 K2' O6 -41.2(11) 4_565 . . 1_554 ?
K2 O11 K2' O3 156(33) . . . 4_565 ?
K1 O11 K2' O3 96.7(4) 4_565 . . 4_565 ?
K2 O11 K2' O5 51(32) . . . 1_554 ?
K1 O11 K2' O5 -7.6(7) 4_565 . . 1_554 ?
K2 O11 K2' O4 109(33) . . . 4_565 ?
K1 O11 K2' O4 50.5(4) 4_565 . . 4_565 ?
K2 O11 K2' O10 -10(32) . . . . ?
K1 O11 K2' O10 -69.4(3) 4_565 . . . ?
K2 O11 K2' N5 33(32) . . . 1_554 ?
K1 O11 K2' N5 -25.6(7) 4_565 . . 1_554 ?
K2 O11 K2' K2' -32(32) . . . 3_655 ?
K1 O11 K2' K2' -91.0(14) 4_565 . . 3_655 ?
K2 O11 K2' K1 59(33) . . . 4_565 ?
K2 O11 K2' K1 175(33) . . . . ?
K1 O11 K2' K1 116.2(6) 4_565 . . . ?
K2 O10 K2' O9 -155(14) . . . . ?
K2 O10 K2' O6 111(11) . . . 3_656 ?
K2 O10 K2' O6 -150(11) . . . 1_554 ?
K2 O10 K2' O3 -11(10) . . . 4_565 ?
K2 O10 K2' O5 -102(11) . . . 1_554 ?
K2 O10 K2' O11 3(11) . . . . ?
K2 O10 K2' O4 -50(11) . . . 4_565 ?
K2 O10 K2' N5 -126(11) . . . 1_554 ?
K2 O10 K2' K2' 160(12) . . . 3_655 ?
K2 O10 K2' K1 -53(11) . . . 4_565 ?
K2 O10 K2' K1 22(9) . . . . ?
O5 K1 K2' O9 124.7(10) 4_565 . . . ?
O3 K1 K2' O9 135.6(10) 4_565 . . . ?
O2' K1 K2' O9 -127.2(15) 3_656 . . . ?
O8 K1 K2' O9 -27.0(10) . . . . ?
O12 K1 K2' O9 26.9(9) . . . . ?
O4 K1 K2' O9 107(10) . . . . ?
O1 K1 K2' O9 -81.2(13) 3_656 . . . ?
O2 K1 K2' O9 -128(2) 3_656 . . . ?
O1' K1 K2' O9 -75.7(17) 3_656 . . . ?
O11 K1 K2' O9 -132.3(5) 4_566 . . . ?
N3' K1 K2' O9 -103.0(17) 3_656 . . . ?
O5 K1 K2' O6 -136(2) 4_565 . . 3_656 ?
O3 K1 K2' O6 -126(3) 4_565 . . 3_656 ?
O2' K1 K2' O6 -28.3(19) 3_656 . . 3_656 ?
O8 K1 K2' O6 72(3) . . . 3_656 ?
O12 K1 K2' O6 126(3) . . . 3_656 ?
O4 K1 K2' O6 -154(7) . . . 3_656 ?
O1 K1 K2' O6 18(2) 3_656 . . 3_656 ?
O2 K1 K2' O6 -28.9(14) 3_656 . . 3_656 ?
O1' K1 K2' O6 23.2(16) 3_656 . . 3_656 ?
O9 K1 K2' O6 99(3) . . . 3_656 ?
O11 K1 K2' O6 -33(3) 4_566 . . 3_656 ?
N3' K1 K2' O6 -4.1(16) 3_656 . . 3_656 ?
O5 K1 K2' O6 117(2) 4_565 . . 1_554 ?
O3 K1 K2' O6 127(2) 4_565 . . 1_554 ?
O2' K1 K2' O6 -135(3) 3_656 . . 1_554 ?
O8 K1 K2' O6 -35(2) . . . 1_554 ?
O12 K1 K2' O6 19(2) . . . 1_554 ?
O4 K1 K2' O6 99(11) . . . 1_554 ?
O1 K1 K2' O6 -89(3) 3_656 . . 1_554 ?
O2 K1 K2' O6 -136(3) 3_656 . . 1_554 ?
O1' K1 K2' O6 -84(3) 3_656 . . 1_554 ?
O9 K1 K2' O6 -8.1(14) . . . 1_554 ?
O11 K1 K2' O6 -140.4(17) 4_566 . . 1_554 ?
N3' K1 K2' O6 -111(3) 3_656 . . 1_554 ?
O5 K1 K2' O3 -10.9(10) 4_565 . . 4_565 ?
O2' K1 K2' O3 97.2(13) 3_656 . . 4_565 ?
O8 K1 K2' O3 -162.6(5) . . . 4_565 ?
O12 K1 K2' O3 -108.7(7) . . . 4_565 ?
O4 K1 K2' O3 -29(10) . . . 4_565 ?
O1 K1 K2' O3 143.3(12) 3_656 . . 4_565 ?
O2 K1 K2' O3 96.6(18) 3_656 . . 4_565 ?
O1' K1 K2' O3 148.7(17) 3_656 . . 4_565 ?
O9 K1 K2' O3 -135.6(10) . . . 4_565 ?
O11 K1 K2' O3 92.1(5) 4_566 . . 4_565 ?
N3' K1 K2' O3 121.4(16) 3_656 . . 4_565 ?
O5 K1 K2' O5 62(3) 4_565 . . 1_554 ?
O3 K1 K2' O5 73(3) 4_565 . . 1_554 ?
O2' K1 K2' O5 171(4) 3_656 . . 1_554 ?
O8 K1 K2' O5 -89(3) . . . 1_554 ?
O12 K1 K2' O5 -35(3) . . . 1_554 ?
O4 K1 K2' O5 44(12) . . . 1_554 ?
O1 K1 K2' O5 -143(4) 3_656 . . 1_554 ?
O2 K1 K2' O5 170(4) 3_656 . . 1_554 ?
O1' K1 K2' O5 -138(4) 3_656 . . 1_554 ?
O9 K1 K2' O5 -62(3) . . . 1_554 ?
O11 K1 K2' O5 165(3) 4_566 . . 1_554 ?
N3' K1 K2' O5 -165(4) 3_656 . . 1_554 ?
O5 K1 K2' O11 -36.5(8) 4_565 . . . ?
O3 K1 K2' O11 -25.6(7) 4_565 . . . ?
O2' K1 K2' O11 71.6(10) 3_656 . . . ?
O8 K1 K2' O11 171.8(5) . . . . ?
O12 K1 K2' O11 -134.3(7) . . . . ?
O4 K1 K2' O11 -55(9) . . . . ?
O1 K1 K2' O11 117.7(9) 3_656 . . . ?
O2 K1 K2' O11 71.0(13) 3_656 . . . ?
O1' K1 K2' O11 123.1(13) 3_656 . . . ?
O9 K1 K2' O11 -161.2(15) . . . . ?
O11 K1 K2' O11 66.5(10) 4_566 . . . ?
N3' K1 K2' O11 95.8(12) 3_656 . . . ?
O5 K1 K2' O4 23.6(16) 4_565 . . 4_565 ?
O3 K1 K2' O4 34.5(7) 4_565 . . 4_565 ?
O2' K1 K2' O4 132(2) 3_656 . . 4_565 ?
O8 K1 K2' O4 -128.1(12) . . . 4_565 ?
O12 K1 K2' O4 -74.2(13) . . . 4_565 ?
O4 K1 K2' O4 6(11) . . . 4_565 ?
O1 K1 K2' O4 177.7(18) 3_656 . . 4_565 ?
O2 K1 K2' O4 131(3) 3_656 . . 4_565 ?
O1' K1 K2' O4 -177(2) 3_656 . . 4_565 ?
O9 K1 K2' O4 -101.1(11) . . . 4_565 ?
O11 K1 K2' O4 126.6(8) 4_566 . . 4_565 ?
N3' K1 K2' O4 156(2) 3_656 . . 4_565 ?
O5 K1 K2' O10 -53(4) 4_565 . . . ?
O3 K1 K2' O10 -42(5) 4_565 . . . ?
O2' K1 K2' O10 55(4) 3_656 . . . ?
O8 K1 K2' O10 155(4) . . . . ?
O12 K1 K2' O10 -151(5) . . . . ?
O4 K1 K2' O10 -71(8) . . . . ?
O1 K1 K2' O10 101(4) 3_656 . . . ?
O2 K1 K2' O10 54(4) 3_656 . . . ?
O1' K1 K2' O10 106(4) 3_656 . . . ?
O9 K1 K2' O10 -178(5) . . . . ?
O11 K1 K2' O10 50(5) 4_566 . . . ?
N3' K1 K2' O10 79(4) 3_656 . . . ?
O5 K1 K2' N5 86(3) 4_565 . . 1_554 ?
O3 K1 K2' N5 97(3) 4_565 . . 1_554 ?
O2' K1 K2' N5 -166(4) 3_656 . . 1_554 ?
O8 K1 K2' N5 -65(3) . . . 1_554 ?
O12 K1 K2' N5 -11(3) . . . 1_554 ?
O4 K1 K2' N5 68(12) . . . 1_554 ?
O1 K1 K2' N5 -120(4) 3_656 . . 1_554 ?
O2 K1 K2' N5 -166(4) 3_656 . . 1_554 ?
O1' K1 K2' N5 -114(4) 3_656 . . 1_554 ?
O9 K1 K2' N5 -38(3) . . . 1_554 ?
O11 K1 K2' N5 -171(3) 4_566 . . 1_554 ?
N3' K1 K2' N5 -141(4) 3_656 . . 1_554 ?
O5 K1 K2' K2' 179(3) 4_565 . . 3_655 ?
O3 K1 K2' K2' -170(4) 4_565 . . 3_655 ?
O2' K1 K2' K2' -73(3) 3_656 . . 3_655 ?
O8 K1 K2' K2' 27(4) . . . 3_655 ?
O12 K1 K2' K2' 81(3) . . . 3_655 ?
O4 K1 K2' K2' 161(6) . . . 3_655 ?
O1 K1 K2' K2' -27(3) 3_656 . . 3_655 ?
O2 K1 K2' K2' -74(2) 3_656 . . 3_655 ?
O1' K1 K2' K2' -22(2) 3_656 . . 3_655 ?
O9 K1 K2' K2' 54(4) . . . 3_655 ?
O11 K1 K2' K2' -78(4) 4_566 . . 3_655 ?
N3' K1 K2' K2' -49(2) 3_656 . . 3_655 ?
O5 K1 K2' K1 12(2) 4_565 . . 4_565 ?
O3 K1 K2' K1 22.7(11) 4_565 . . 4_565 ?
O2' K1 K2' K1 120(2) 3_656 . . 4_565 ?
O8 K1 K2' K1 -139.8(16) . . . 4_565 ?
O12 K1 K2' K1 -85.9(17) . . . 4_565 ?
O4 K1 K2' K1 -6(11) . . . 4_565 ?
O1 K1 K2' K1 166(2) 3_656 . . 4_565 ?
O2 K1 K2' K1 119(3) 3_656 . . 4_565 ?
O1' K1 K2' K1 171(3) 3_656 . . 4_565 ?
O9 K1 K2' K1 -112.8(15) . . . 4_565 ?
O11 K1 K2' K1 114.9(12) 4_566 . . 4_565 ?
N3' K1 K2' K1 144(3) 3_656 . . 4_565 ?
